data_4508984
loop_
_publ_author_name
'Reddy, L. Sreenivas'
'Bethune, Sarah J.'
'Kampf, Jeff W.'
'Rodr\'iguez-Hornedo, Na\'ir'

_publ_section_title
;
 Cocrystals and Salts of Gabapentin: pH Dependent Cocrystal Stability and
 Solubility
;
_journal_issue 1
_journal_name_full 'Crystal Growth &amp; Design'
_journal_page_first 378
_journal_paper_doi 10.1021/cg800587y
_journal_volume 9
_journal_year 2009
_chemical_formula_sum 'C16 H23 N O5'
_chemical_formula_weight 309.35
_chemical_name_systematic
;
 ?
;
_space_group_IT_number 2
_symmetry_cell_setting triclinic
_symmetry_space_group_name_Hall '-P 1'
_symmetry_space_group_name_H-M 'P -1'
_atom_sites_solution_hydrogens geom
_atom_sites_solution_primary direct
_atom_sites_solution_secondary difmap
_audit_creation_method SHELXL-97
_cell_angle_alpha 66.3550(10)
_cell_angle_beta 83.4020(10)
_cell_angle_gamma 85.7140(10)
_cell_formula_units_Z 2
_cell_length_a 6.0648(4)
_cell_length_b 11.0825(8)
_cell_length_c 12.5727(9)
_cell_measurement_reflns_used 9503
_cell_measurement_temperature 85(2)
_cell_measurement_theta_max 23.31
_cell_measurement_theta_min 3.16
_cell_volume 768.60(9)
_computing_cell_refinement 'Bruker SAINT'
_computing_data_collection 'Bruker SMART-APEX'
_computing_data_reduction 'Bruker SAINT'
_computing_molecular_graphics 'Bruker SHELXTL'
_computing_publication_material 'Bruker SHELXTL'
_computing_structure_refinement 'Bruker SHELXTL'
_computing_structure_solution 'Bruker SHELXTL'
_diffrn_ambient_temperature 85(2)
_diffrn_measured_fraction_theta_full 0.998
_diffrn_measured_fraction_theta_max 0.998
_diffrn_measurement_device_type 'CCD area detector'
_diffrn_measurement_method 'phi and omega scans'
_diffrn_radiation_monochromator graphite
_diffrn_radiation_source 'fine-focus sealed tube'
_diffrn_radiation_type MoK\a
_diffrn_radiation_wavelength 0.71073
_diffrn_reflns_av_R_equivalents 0.0356
_diffrn_reflns_av_sigmaI/netI 0.0206
_diffrn_reflns_limit_h_max 8
_diffrn_reflns_limit_h_min -8
_diffrn_reflns_limit_k_max 14
_diffrn_reflns_limit_k_min -14
_diffrn_reflns_limit_l_max 16
_diffrn_reflns_limit_l_min -16
_diffrn_reflns_number 27729
_diffrn_reflns_theta_full 28.35
_diffrn_reflns_theta_max 28.35
_diffrn_reflns_theta_min 1.78
_exptl_absorpt_coefficient_mu 0.099
_exptl_absorpt_correction_T_max 0.9921
_exptl_absorpt_correction_T_min 0.9785
_exptl_absorpt_correction_type multi-scan
_exptl_absorpt_process_details
;
  Blessing, R. Acta Cryst. (1995) A51 33-38.
  Sheldrick, G.  SADABS (Version 2.10) Bruker/Siemens area
  detector absorption and other corrections, University of
  Gottingen, Germany 2003.
 
;
_exptl_crystal_colour colorless
_exptl_crystal_density_diffrn 1.337
_exptl_crystal_density_method 'not measured'
_exptl_crystal_description plate
_exptl_crystal_F_000 332
_exptl_crystal_size_max 0.22
_exptl_crystal_size_mid 0.15
_exptl_crystal_size_min 0.08
_refine_diff_density_max 0.350
_refine_diff_density_min -0.193
_refine_diff_density_rms 0.048
_refine_ls_extinction_method none
_refine_ls_goodness_of_fit_ref 1.035
_refine_ls_hydrogen_treatment mixed
_refine_ls_matrix_type full
_refine_ls_number_parameters 217
_refine_ls_number_reflns 3843
_refine_ls_number_restraints 0
_refine_ls_restrained_S_all 1.035
_refine_ls_R_factor_all 0.0418
_refine_ls_R_factor_gt 0.0366
_refine_ls_shift/su_max 0.000
_refine_ls_shift/su_mean 0.000
_refine_ls_structure_factor_coef Fsqd
_refine_ls_weighting_details 'calc w=1/[\s^2^(Fo^2^)+(0.0513P)^2^+0.2770P] where P=(Fo^2^+2Fc^2^)/3'
_refine_ls_weighting_scheme calc
_refine_ls_wR_factor_gt 0.0931
_refine_ls_wR_factor_ref 0.0969
_reflns_number_gt 3430
_reflns_number_total 3843
_reflns_threshold_expression >2sigma(I)
_cod_data_source_file cg800587ysup1.cif
_cod_data_source_block 2
_cod_depositor_comments
;
The following automatic conversions were performed:

'_symmetry_cell_setting' value 'Triclinic' changed to 'triclinic'
according to /home/saulius/struct/CIF-dictionaries/cif_core.dic
dictionary named 'cif_core.dic' version 2.4.2 from 2011-04-26.

Automatic conversion script
Id: cif_fix_values 1891 2012-01-12 08:04:46Z andrius 
;
_cod_original_sg_symbol_H-M P-1
_cod_database_code 4508984

loop_
_symmetry_equiv_pos_as_xyz
'x, y, z'
'-x, -y, -z'

loop_
_atom_site_label
_atom_site_type_symbol
_atom_site_fract_x
_atom_site_fract_y
_atom_site_fract_z
_atom_site_U_iso_or_equiv
_atom_site_adp_type
_atom_site_occupancy
_atom_site_symmetry_multiplicity
_atom_site_calc_flag
_atom_site_refinement_flags
N1 N 0.56297(15) 0.14678(9) 0.87095(8) 0.01327(18) Uani 1 1 d .
H1A H 0.660(3) 0.2147(16) 0.8523(14) 0.027(4) Uiso 1 1 d .
H1B H 0.644(2) 0.0686(15) 0.8928(13) 0.020(3) Uiso 1 1 d .
H1C H 0.461(3) 0.1474(15) 0.9297(14) 0.022(4) Uiso 1 1 d .
O1 O 1.01617(13) 0.45474(8) 0.60373(7) 0.01819(17) Uani 1 1 d .
H1 H 1.0000 0.5000 0.5000 0.071(10) Uiso 1 2 d S
O2 O 0.88417(13) 0.32415(7) 0.77817(6) 0.01567(17) Uani 1 1 d .
O3 O -0.25162(12) 0.89356(7) 0.93276(6) 0.01366(16) Uani 1 1 d .
O4 O 0.09372(12) 0.92147(7) 0.96162(7) 0.01609(17) Uani 1 1 d .
H4 H 0.0000 1.0000 1.0000 0.081(11) Uiso 1 2 d S
O5 O 0.24274(13) 0.42611(7) 0.82691(7) 0.01607(17) Uani 1 1 d .
H5 H 0.128(3) 0.3952(17) 0.8105(15) 0.035(4) Uiso 1 1 d .
C1 C 0.58615(16) 0.22055(9) 0.65012(8) 0.01130(19) Uani 1 1 d .
C2 C 0.78447(16) 0.12743(10) 0.64461(9) 0.0127(2) Uani 1 1 d .
H2A H 0.8964 0.1316 0.6944 0.015 Uiso 1 1 calc R
H2B H 0.7330 0.0359 0.6764 0.015 Uiso 1 1 calc R
C3 C 0.89390(17) 0.16203(10) 0.52030(9) 0.0146(2) Uani 1 1 d .
H3A H 0.9569 0.2507 0.4906 0.018 Uiso 1 1 calc R
H3B H 1.0172 0.0979 0.5214 0.018 Uiso 1 1 calc R
C4 C 0.72704(18) 0.16018(11) 0.43886(9) 0.0166(2) Uani 1 1 d .
H4A H 0.8013 0.1842 0.3591 0.020 Uiso 1 1 calc R
H4B H 0.6700 0.0703 0.4657 0.020 Uiso 1 1 calc R
C5 C 0.53454(18) 0.25740(11) 0.43718(9) 0.0168(2) Uani 1 1 d .
H5B H 0.4230 0.2517 0.3879 0.020 Uiso 1 1 calc R
H5C H 0.5898 0.3482 0.4027 0.020 Uiso 1 1 calc R
C6 C 0.42548(16) 0.22799(10) 0.56043(9) 0.0142(2) Uani 1 1 d .
H6A H 0.3502 0.1430 0.5889 0.017 Uiso 1 1 calc R
H6B H 0.3100 0.2973 0.5566 0.017 Uiso 1 1 calc R
C7 C 0.65866(16) 0.36309(10) 0.62081(9) 0.01266(19) Uani 1 1 d .
H7A H 0.6831 0.4084 0.5349 0.015 Uiso 1 1 calc R
H7B H 0.5329 0.4100 0.6470 0.015 Uiso 1 1 calc R
C8 C 0.86419(17) 0.37937(10) 0.67170(9) 0.01257(19) Uani 1 1 d .
C9 C 0.44478(16) 0.16512(10) 0.76757(9) 0.0133(2) Uani 1 1 d .
H9A H 0.3145 0.2253 0.7648 0.016 Uiso 1 1 calc R
H9B H 0.3888 0.0790 0.7782 0.016 Uiso 1 1 calc R
C10 C -0.04893(17) 0.86278(10) 0.93231(8) 0.01216(19) Uani 1 1 d .
C11 C 0.03524(16) 0.75370(10) 0.89739(9) 0.01215(19) Uani 1 1 d .
C12 C 0.25343(17) 0.70381(10) 0.90964(9) 0.0138(2) Uani 1 1 d .
H12A H 0.3560 0.7444 0.9356 0.017 Uiso 1 1 calc R
C13 C 0.32128(17) 0.59529(10) 0.88412(9) 0.0141(2) Uani 1 1 d .
H13A H 0.4700 0.5619 0.8925 0.017 Uiso 1 1 calc R
C14 C 0.17126(17) 0.53530(10) 0.84618(9) 0.0129(2) Uani 1 1 d .
C15 C -0.04426(17) 0.58742(10) 0.82962(10) 0.0154(2) Uani 1 1 d .
H15A H -0.1450 0.5491 0.8005 0.018 Uiso 1 1 calc R
C16 C -0.11097(17) 0.69519(10) 0.85571(9) 0.0147(2) Uani 1 1 d .
H16A H -0.2586 0.7300 0.8451 0.018 Uiso 1 1 calc R

loop_
_atom_site_aniso_label
_atom_site_aniso_U_11
_atom_site_aniso_U_22
_atom_site_aniso_U_33
_atom_site_aniso_U_23
_atom_site_aniso_U_13
_atom_site_aniso_U_12
N1 0.0134(4) 0.0135(4) 0.0118(4) -0.0044(3) 0.0014(3) -0.0011(3)
O1 0.0166(4) 0.0221(4) 0.0147(4) -0.0054(3) 0.0015(3) -0.0083(3)
O2 0.0178(4) 0.0161(4) 0.0132(4) -0.0052(3) -0.0012(3) -0.0051(3)
O3 0.0123(3) 0.0138(3) 0.0148(3) -0.0063(3) 0.0009(3) 0.0003(3)
O4 0.0146(4) 0.0173(4) 0.0210(4) -0.0125(3) -0.0019(3) 0.0001(3)
O5 0.0151(4) 0.0159(4) 0.0220(4) -0.0126(3) -0.0022(3) 0.0012(3)
C1 0.0099(4) 0.0121(4) 0.0125(4) -0.0055(4) -0.0002(3) -0.0012(3)
C2 0.0114(4) 0.0129(4) 0.0148(5) -0.0066(4) -0.0010(4) 0.0002(3)
C3 0.0115(4) 0.0174(5) 0.0172(5) -0.0096(4) 0.0007(4) -0.0008(4)
C4 0.0153(5) 0.0211(5) 0.0163(5) -0.0106(4) 0.0001(4) -0.0024(4)
C5 0.0156(5) 0.0209(5) 0.0147(5) -0.0077(4) -0.0025(4) -0.0008(4)
C6 0.0104(4) 0.0174(5) 0.0160(5) -0.0077(4) -0.0017(4) -0.0005(4)
C7 0.0120(4) 0.0116(4) 0.0138(5) -0.0044(4) -0.0007(4) -0.0006(3)
C8 0.0132(4) 0.0109(4) 0.0150(5) -0.0071(4) 0.0003(4) -0.0006(3)
C9 0.0110(4) 0.0144(5) 0.0143(5) -0.0058(4) 0.0006(4) -0.0019(3)
C10 0.0142(5) 0.0116(4) 0.0094(4) -0.0034(3) 0.0011(3) -0.0013(3)
C11 0.0125(4) 0.0124(4) 0.0119(4) -0.0058(4) 0.0011(3) -0.0010(4)
C12 0.0125(5) 0.0157(5) 0.0152(5) -0.0082(4) -0.0007(4) -0.0018(4)
C13 0.0114(4) 0.0164(5) 0.0159(5) -0.0081(4) -0.0012(4) 0.0009(4)
C14 0.0143(5) 0.0125(4) 0.0126(4) -0.0063(4) 0.0013(4) -0.0005(4)
C15 0.0128(5) 0.0173(5) 0.0195(5) -0.0107(4) -0.0009(4) -0.0025(4)
C16 0.0109(4) 0.0162(5) 0.0187(5) -0.0089(4) -0.0002(4) -0.0002(4)

loop_
_atom_type_symbol
_atom_type_description
_atom_type_scat_dispersion_real
_atom_type_scat_dispersion_imag
_atom_type_scat_source
C C 0.0033 0.0016 'International Tables Vol C Tables 4.2.6.8 and 6.1.1.4'
H H 0.0000 0.0000 'International Tables Vol C Tables 4.2.6.8 and 6.1.1.4'
N N 0.0061 0.0033 'International Tables Vol C Tables 4.2.6.8 and 6.1.1.4'
O O 0.0106 0.0060 'International Tables Vol C Tables 4.2.6.8 and 6.1.1.4'

loop_
_geom_angle_atom_site_label_1
_geom_angle_atom_site_label_2
_geom_angle_atom_site_label_3
_geom_angle
C9 C1 C2 111.67(8)
C9 C1 C6 103.86(8)
C2 C1 C6 109.12(8)
C9 C1 C7 111.52(8)
C2 C1 C7 112.40(8)
C6 C1 C7 107.82(8)
C3 C2 C1 112.66(8)
C4 C3 C2 111.29(8)
C5 C4 C3 110.07(9)
C4 C5 C6 110.86(9)
C5 C6 C1 114.99(8)
C8 C7 C1 117.97(8)
O2 C8 O1 119.71(9)
O2 C8 C7 121.30(9)
O1 C8 C7 118.95(9)
N1 C9 C1 114.88(8)
O3 C10 O4 123.00(9)
O3 C10 C11 119.70(9)
O4 C10 C11 117.30(9)
C16 C11 C12 118.93(9)
C16 C11 C10 118.89(9)
C12 C11 C10 122.13(9)
C13 C12 C11 120.38(9)
C12 C13 C14 119.99(9)
O5 C14 C15 122.20(9)
O5 C14 C13 117.86(9)
C15 C14 C13 119.94(9)
C16 C15 C14 119.70(9)
C15 C16 C11 120.98(9)

loop_
_geom_bond_atom_site_label_1
_geom_bond_atom_site_label_2
_geom_bond_distance
N1 C9 1.4916(13)
O1 C8 1.2802(12)
O2 C8 1.2451(13)
O3 C10 1.2509(13)
O4 C10 1.2872(12)
O5 C14 1.3577(12)
C1 C9 1.5340(13)
C1 C2 1.5392(14)
C1 C6 1.5472(14)
C1 C7 1.5569(13)
C2 C3 1.5327(14)
C3 C4 1.5267(14)
C4 C5 1.5244(15)
C5 C6 1.5285(14)
C7 C8 1.5183(14)
C10 C11 1.4822(14)
C11 C16 1.3953(14)
C11 C12 1.3963(14)
C12 C13 1.3870(14)
C13 C14 1.3936(14)
C14 C15 1.3923(15)
C15 C16 1.3817(14)

loop_
_geom_hbond_atom_site_label_D
_geom_hbond_atom_site_label_H
_geom_hbond_atom_site_label_A
_geom_hbond_distance_DH
_geom_hbond_distance_HA
_geom_hbond_distance_DA
_geom_hbond_angle_DHA
_geom_hbond_site_symmetry_A
N1 H1A O2 0.927(17) 1.799(17) 2.6889(12) 159.8(15) .
N1 H1B O3 0.918(15) 1.877(15) 2.7791(12) 166.8(13) 1_645
N1 H1C O3 0.908(16) 1.940(16) 2.8331(11) 167.2(14) 2_567
O1 H1 O1 1.21 1.21 2.4161(15) 180.00(3) 2_766
O4 H4 O4 1.23 1.23 2.4603(15) 180.000(1) 2_577
O5 H5 O2 0.878(18) 1.881(18) 2.7587(11) 178.4(17) 1_455
